data_7038476
loop_
_publ_author_name
'Phanopoulos, Andreas'
'White, Andrew J. P.'
'Long, Nicholas J.'
'Miller, Philip W.'

_publ_section_title
;
 Insight into the stereoelectronic parameters of N-triphos ligands via
 coordination to tungsten(0).
;
_journal_issue 13
_journal_name_full 'Dalton transactions (Cambridge, England : 2003)'
_journal_page_first 5536
_journal_page_last 5548
_journal_paper_doi 10.1039/c6dt00170j
_journal_volume 45
_journal_year 2016
_chemical_formula_moiety 'C42 H24 F12 N O3 P3 W'
_chemical_formula_sum 'C42 H24 F12 N O3 P3 W'
_chemical_formula_weight 1095.38
_chemical_name_systematic
;
 ?
;
_space_group_crystal_system triclinic
_space_group_IT_number 2
_space_group_name_Hall '-P 1'
_space_group_name_H-M_alt 'P -1'
_symmetry_space_group_name_Hall '-P 1'
_symmetry_space_group_name_H-M 'P -1'
_atom_sites_solution_hydrogens geom
_audit_creation_method SHELXL
_audit_update_record
;
2015-07-13 deposited with the CCDC.
2016-02-19 downloaded from the CCDC.
;
_cell_angle_alpha 101.9521(18)
_cell_angle_beta 94.4676(17)
_cell_angle_gamma 90.3026(16)
_cell_formula_units_Z 2
_cell_length_a 8.30064(15)
_cell_length_b 10.2472(2)
_cell_length_c 23.6539(5)
_cell_measurement_reflns_used 13524
_cell_measurement_temperature 173
_cell_measurement_theta_max 28.6200
_cell_measurement_theta_min 2.6750
_cell_volume 1961.89(7)
_computing_cell_refinement 'CrysAlisPro, Agilent Technologies'
_computing_data_collection 'CrysAlisPro, Agilent Technologies'
_computing_data_reduction 'CrysAlisPro, Agilent Technologies'
_computing_molecular_graphics 'Bruker SHELXTL'
_computing_publication_material 'CIFTAB-2013 (Sheldrick, 2013)'
_computing_structure_refinement 'SHELXL-2013 (Sheldrick, 2013)'
_computing_structure_solution 'SHELXS-2013 (Sheldrick, 2013)'
_diffrn_ambient_temperature 173
_diffrn_detector_area_resol_mean 16.0382
_diffrn_measured_fraction_theta_full 0.998
_diffrn_measured_fraction_theta_max 0.821
_diffrn_measurement_device_type 'Agilent Xcalibur 3 E'
_diffrn_measurement_method 'omega scans'
_diffrn_radiation_type MoK\a
_diffrn_radiation_wavelength 0.71073
_diffrn_reflns_av_R_equivalents 0.0277
_diffrn_reflns_av_unetI/netI 0.0345
_diffrn_reflns_Laue_measured_fraction_full 0.998
_diffrn_reflns_Laue_measured_fraction_max 0.821
_diffrn_reflns_limit_h_max 10
_diffrn_reflns_limit_h_min -11
_diffrn_reflns_limit_k_max 13
_diffrn_reflns_limit_k_min -13
_diffrn_reflns_limit_l_max 29
_diffrn_reflns_limit_l_min -32
_diffrn_reflns_number 24942
_diffrn_reflns_point_group_measured_fraction_full 0.998
_diffrn_reflns_point_group_measured_fraction_max 0.821
_diffrn_reflns_theta_full 25.242
_diffrn_reflns_theta_max 28.945
_diffrn_reflns_theta_min 2.462
_diffrn_source 'Enhance (Mo) X-ray Source'
_exptl_absorpt_coefficient_mu 3.167
_exptl_absorpt_correction_T_max 0.872
_exptl_absorpt_correction_T_min 0.616
_exptl_absorpt_correction_type analytical
_exptl_absorpt_process_details
;
CrysAlisPro, Agilent Technologies,
Version 1.171.37.35 (release 13-08-2014 CrysAlis171 .NET)
(compiled Aug 13 2014,18:06:01)
Analytical numeric absorption correction using a multifaceted crystal
model based on expressions derived by R.C. Clark & J.S. Reid.
(Clark, R. C. & Reid, J. S. (1995). Acta Cryst. A51, 887-897)
Empirical absorption correction using spherical harmonics,
implemented in SCALE3 ABSPACK scaling algorithm.
;
_exptl_crystal_colour Colourless
_exptl_crystal_density_diffrn 1.854
_exptl_crystal_description 'platy needles'
_exptl_crystal_F_000 1068
_exptl_crystal_size_max 0.20
_exptl_crystal_size_mid 0.18
_exptl_crystal_size_min 0.04
_refine_diff_density_max 2.065
_refine_diff_density_min -3.068
_refine_diff_density_rms 0.154
_refine_ls_extinction_method none
_refine_ls_goodness_of_fit_ref 1.326
_refine_ls_hydrogen_treatment constr
_refine_ls_matrix_type full
_refine_ls_number_parameters 559
_refine_ls_number_reflns 8502
_refine_ls_number_restraints 6
_refine_ls_restrained_S_all 1.329
_refine_ls_R_factor_all 0.0463
_refine_ls_R_factor_gt 0.0431
_refine_ls_shift/su_max 0.001
_refine_ls_shift/su_mean 0.000
_refine_ls_structure_factor_coef Fsqd
_refine_ls_weighting_details 'w=1/[\s^2^(Fo^2^)+15.9833P] where P=(Fo^2^+2Fc^2^)/3'
_refine_ls_weighting_scheme calc
_refine_ls_wR_factor_gt 0.0980
_refine_ls_wR_factor_ref 0.0990
_reflns_Friedel_coverage 0.000
_reflns_number_gt 8104
_reflns_number_total 8502
_reflns_threshold_expression 'I > 2\s(I)'
_cod_data_source_file c6dt00170j2.cif
_cod_data_source_block 4'
_cod_depositor_comments 'Adding full bibliography for 7038473--7038480.cif.'
_cod_database_code 7038476
_shelx_space_group_comment
;
The symmetry employed for this shelxl refinement is uniquely defined
by the following loop, which should always be used as a source of
symmetry information in preference to the above space-group names.
They are only intended as comments.
;
_shelxl_version_number 2013-4

loop_
_space_group_symop_operation_xyz
'x, y, z'
'-x, -y, -z'

loop_
_atom_site_label
_atom_site_type_symbol
_atom_site_fract_x
_atom_site_fract_y
_atom_site_fract_z
_atom_site_U_iso_or_equiv
_atom_site_adp_type
_atom_site_occupancy
_atom_site_site_symmetry_order
_atom_site_calc_flag
_atom_site_refinement_flags_posn
_atom_site_refinement_flags_adp
W1 W 0.39827(3) 0.37957(2) 0.26040(2) 0.01229(7) Uani 1 1 d . .
N1 N 0.7474(6) 0.1677(5) 0.2388(2) 0.0182(10) Uani 1 1 d . .
C2 C 0.8030(7) 0.2585(6) 0.2922(3) 0.0199(12) Uani 1 1 d . .
H2A H 0.9041 0.3029 0.2857 0.024 Uiso 1 1 calc R U
H2B H 0.8303 0.2052 0.3220 0.024 Uiso 1 1 calc R U
P3 P 0.65868(18) 0.39164(15) 0.32242(6) 0.0150(3) Uani 1 1 d . .
C4 C 0.7381(7) 0.2221(6) 0.1868(3) 0.0213(13) Uani 1 1 d . .
H4A H 0.7484 0.1477 0.1532 0.026 Uiso 1 1 calc R U
H4B H 0.8323 0.2832 0.1891 0.026 Uiso 1 1 calc R U
P5 P 0.55164(18) 0.31410(15) 0.17209(6) 0.0154(3) Uani 1 1 d . .
C6 C 0.6236(7) 0.0699(6) 0.2425(3) 0.0211(13) Uani 1 1 d . .
H6A H 0.6616 0.0222 0.2732 0.025 Uiso 1 1 calc R U
H6B H 0.6138 0.0036 0.2054 0.025 Uiso 1 1 calc R U
P7 P 0.41448(18) 0.13430(14) 0.25809(6) 0.0147(3) Uani 1 1 d . .
C8 C 0.6678(7) 0.3749(6) 0.3985(3) 0.0192(12) Uani 1 1 d . .
C9 C 0.5287(8) 0.3531(6) 0.4236(3) 0.0207(13) Uani 1 1 d . .
H9A H 0.4259 0.3504 0.4026 0.025 Uiso 1 1 calc R U
C10 C 0.5430(8) 0.3351(7) 0.4809(3) 0.0254(14) Uani 1 1 d . .
F10 F 0.4067(6) 0.3156(5) 0.50531(19) 0.0433(11) Uani 1 1 d . .
C11 C 0.6895(10) 0.3365(7) 0.5120(3) 0.0324(16) Uani 1 1 d . .
H11A H 0.6966 0.3237 0.5508 0.039 Uiso 1 1 calc R U
C12 C 0.8253(9) 0.3571(7) 0.4854(3) 0.0309(16) Uani 1 1 d . .
F12 F 0.9705(6) 0.3597(5) 0.5152(2) 0.0523(13) Uani 1 1 d . .
C13 C 0.8188(8) 0.3764(7) 0.4289(3) 0.0252(14) Uani 1 1 d . .
H13A H 0.9148 0.3903 0.4114 0.030 Uiso 1 1 calc R U
C14 C 0.7755(7) 0.5461(6) 0.3273(3) 0.0188(12) Uani 1 1 d . .
C15 C 0.7812(8) 0.6467(6) 0.3772(3) 0.0243(14) Uani 1 1 d . .
H15A H 0.7312 0.6338 0.4105 0.029 Uiso 1 1 calc R U
C16 C 0.8613(10) 0.7660(7) 0.3773(3) 0.0383(18) Uani 1 1 d . .
F16 F 0.8714(8) 0.8611(5) 0.4258(2) 0.0661(17) Uani 1 1 d . .
C17 C 0.9352(10) 0.7889(8) 0.3300(4) 0.044(2) Uani 1 1 d . .
H17A H 0.9888 0.8714 0.3306 0.053 Uiso 1 1 calc R U
C18 C 0.9278(10) 0.6866(8) 0.2821(3) 0.0387(18) Uani 1 1 d . .
F18 F 0.9975(7) 0.7066(5) 0.2349(2) 0.0651(17) Uani 1 1 d . .
C19 C 0.8493(8) 0.5674(7) 0.2793(3) 0.0270(14) Uani 1 1 d . .
H19A H 0.8454 0.5001 0.2449 0.032 Uiso 1 1 calc R U
C20 C 0.6268(7) 0.4308(6) 0.1302(3) 0.0212(13) Uani 1 1 d . .
C21 C 0.6852(11) 0.3829(8) 0.0770(3) 0.043(2) Uani 1 1 d . .
H21A H 0.6888 0.2895 0.0622 0.051 Uiso 1 1 calc R U
C22 C 0.7378(12) 0.4708(9) 0.0458(3) 0.050(2) Uani 1 1 d . .
F22 F 0.7939(10) 0.4248(7) -0.0065(2) 0.097(3) Uani 1 1 d . U
C23 C 0.7341(10) 0.6072(8) 0.0651(3) 0.042(2) Uani 1 1 d . .
H23A H 0.7681 0.6672 0.0424 0.051 Uiso 1 1 calc R U
C24 C 0.6793(9) 0.6512(7) 0.1182(3) 0.0341(17) Uani 1 1 d . .
F24 F 0.6775(7) 0.7843(4) 0.1395(3) 0.0618(16) Uani 1 1 d . .
C25 C 0.6249(8) 0.5679(7) 0.1517(3) 0.0270(14) Uani 1 1 d . .
H25A H 0.5871 0.6031 0.1886 0.032 Uiso 1 1 calc R U
C26 C 0.4395(7) 0.1973(6) 0.1121(3) 0.0193(12) Uani 1 1 d . .
C27 C 0.4764(8) 0.0629(6) 0.0945(3) 0.0211(13) Uani 1 1 d . .
H27A H 0.5681 0.0268 0.1119 0.025 Uiso 1 1 calc R U
C28 C 0.3769(9) -0.0165(6) 0.0513(3) 0.0267(14) Uani 1 1 d . .
F28 F 0.4164(6) -0.1471(4) 0.03509(18) 0.0401(11) Uani 1 1 d . .
C29 C 0.2435(9) 0.0268(7) 0.0245(3) 0.0292(15) Uani 1 1 d . .
H29A H 0.1772 -0.0309 -0.0049 0.035 Uiso 1 1 calc R U
C30 C 0.2104(8) 0.1606(7) 0.0428(3) 0.0265(14) Uani 1 1 d . .
F30 F 0.0763(5) 0.2090(5) 0.01761(18) 0.0382(10) Uani 1 1 d . .
C31 C 0.3036(8) 0.2471(6) 0.0848(3) 0.0226(13) Uani 1 1 d . .
H31A H 0.2769 0.3385 0.0953 0.027 Uiso 1 1 calc R U
C32 C 0.2865(7) 0.0084(6) 0.2060(3) 0.0175(12) Uani 1 1 d . .
C33 C 0.3258(8) -0.1253(6) 0.1960(3) 0.0223(13) Uani 1 1 d . .
H33A H 0.4175 -0.1535 0.2166 0.027 Uiso 1 1 calc R U
C34 C 0.2329(8) -0.2162(6) 0.1567(3) 0.0250(14) Uani 1 1 d . .
F34 F 0.2716(5) -0.3458(4) 0.14780(19) 0.0375(10) Uani 1 1 d . .
C35 C 0.0998(7) -0.1804(6) 0.1250(3) 0.0227(13) Uani 1 1 d . .
H35A H 0.0376 -0.2443 0.0967 0.027 Uiso 1 1 calc R U
C36 C 0.0621(7) -0.0483(6) 0.1363(3) 0.0195(12) Uani 1 1 d . .
F36 F -0.0682(5) -0.0108(4) 0.10570(17) 0.0319(9) Uani 1 1 d . .
C37 C 0.1503(7) 0.0490(6) 0.1758(3) 0.0191(12) Uani 1 1 d . .
H37A H 0.1199 0.1398 0.1823 0.023 Uiso 1 1 calc R U
C38 C 0.3689(8) 0.0823(6) 0.3252(3) 0.0192(12) Uani 1 1 d . .
C39 C 0.2155(8) 0.1143(6) 0.3435(3) 0.0219(13) Uani 1 1 d . .
H39A H 0.1415 0.1577 0.3212 0.026 Uiso 1 1 calc R U
C40 C 0.1725(9) 0.0828(6) 0.3938(3) 0.0284(15) Uani 1 1 d . .
F40 F 0.0240(5) 0.1166(5) 0.4113(2) 0.0433(11) Uani 1 1 d . .
C41 C 0.2738(11) 0.0199(8) 0.4280(3) 0.0387(18) Uani 1 1 d . .
H41A H 0.2421 -0.0002 0.4630 0.046 Uiso 1 1 calc R U
C42 C 0.4211(11) -0.0116(9) 0.4089(3) 0.045(2) Uani 1 1 d . .
F42 F 0.5230(8) -0.0781(8) 0.4391(3) 0.087(2) Uani 1 1 d . .
C43 C 0.4722(9) 0.0176(8) 0.3580(3) 0.0343(17) Uani 1 1 d . .
H43A H 0.5766 -0.0068 0.3462 0.041 Uiso 1 1 calc R U
C44 C 0.2001(7) 0.3885(6) 0.2098(3) 0.0180(12) Uani 1 1 d . .
O44 O 0.0808(5) 0.4003(5) 0.1813(2) 0.0281(10) Uani 1 1 d . .
C45 C 0.2527(8) 0.4165(6) 0.3240(3) 0.0204(13) Uani 1 1 d . .
O45 O 0.1624(5) 0.4416(5) 0.3589(2) 0.0313(11) Uani 1 1 d . .
C46 C 0.4195(8) 0.5770(6) 0.2734(3) 0.0212(13) Uani 1 1 d . .
O46 O 0.4312(7) 0.6913(4) 0.2855(2) 0.0363(12) Uani 1 1 d . .

loop_
_atom_site_aniso_label
_atom_site_aniso_U_11
_atom_site_aniso_U_22
_atom_site_aniso_U_33
_atom_site_aniso_U_23
_atom_site_aniso_U_13
_atom_site_aniso_U_12
W1 0.01165(11) 0.01218(11) 0.01312(11) 0.00287(8) 0.00085(8) -0.00057(8)
N1 0.016(2) 0.021(3) 0.015(2) -0.001(2) 0.001(2) 0.004(2)
C2 0.014(3) 0.025(3) 0.019(3) 0.000(2) 0.000(2) 0.002(2)
P3 0.0142(7) 0.0166(7) 0.0136(7) 0.0020(6) 0.0003(6) -0.0012(6)
C4 0.018(3) 0.026(3) 0.018(3) 0.000(2) 0.002(2) 0.000(3)
P5 0.0157(7) 0.0172(7) 0.0132(7) 0.0024(6) 0.0020(6) -0.0018(6)
C6 0.017(3) 0.018(3) 0.028(3) 0.003(2) 0.002(3) 0.002(2)
P7 0.0143(7) 0.0138(7) 0.0158(7) 0.0036(6) -0.0002(6) -0.0010(6)
C8 0.023(3) 0.018(3) 0.015(3) 0.001(2) 0.002(2) 0.000(2)
C9 0.021(3) 0.020(3) 0.021(3) 0.003(2) 0.003(2) -0.001(2)
C10 0.031(4) 0.028(3) 0.016(3) 0.001(3) 0.002(3) -0.005(3)
F10 0.051(3) 0.053(3) 0.030(2) 0.013(2) 0.019(2) -0.006(2)
C11 0.050(5) 0.034(4) 0.014(3) 0.007(3) 0.000(3) 0.001(3)
C12 0.035(4) 0.036(4) 0.019(3) 0.004(3) -0.012(3) 0.001(3)
F12 0.044(3) 0.076(4) 0.035(3) 0.016(2) -0.021(2) 0.004(3)
C13 0.021(3) 0.034(4) 0.018(3) 0.002(3) -0.003(3) 0.002(3)
C14 0.014(3) 0.021(3) 0.021(3) 0.005(2) -0.001(2) -0.001(2)
C15 0.031(4) 0.024(3) 0.017(3) 0.001(3) 0.007(3) -0.006(3)
C16 0.049(5) 0.031(4) 0.032(4) -0.001(3) 0.008(4) -0.013(3)
F16 0.108(5) 0.036(3) 0.046(3) -0.014(2) 0.020(3) -0.036(3)
C17 0.052(5) 0.029(4) 0.051(5) 0.006(4) 0.007(4) -0.022(4)
C18 0.044(5) 0.038(4) 0.036(4) 0.008(3) 0.011(4) -0.017(4)
F18 0.092(4) 0.060(3) 0.045(3) 0.006(3) 0.032(3) -0.036(3)
C19 0.027(3) 0.028(3) 0.025(3) 0.003(3) 0.003(3) -0.004(3)
C20 0.020(3) 0.025(3) 0.019(3) 0.006(2) 0.001(2) -0.006(3)
C21 0.068(6) 0.030(4) 0.026(4) -0.009(3) 0.016(4) -0.024(4)
C22 0.067(6) 0.052(5) 0.026(4) -0.003(4) 0.017(4) -0.030(5)
F22 0.168(7) 0.085(4) 0.036(3) -0.009(3) 0.055(4) -0.065(4)
C23 0.049(5) 0.049(5) 0.033(4) 0.021(4) 0.001(4) -0.025(4)
C24 0.036(4) 0.027(4) 0.044(4) 0.017(3) 0.008(3) -0.001(3)
F24 0.083(4) 0.025(2) 0.088(4) 0.023(3) 0.041(3) 0.006(2)
C25 0.030(4) 0.024(3) 0.029(4) 0.010(3) 0.007(3) 0.000(3)
C26 0.019(3) 0.023(3) 0.016(3) 0.003(2) 0.003(2) -0.006(2)
C27 0.023(3) 0.021(3) 0.017(3) -0.001(2) 0.004(2) -0.005(3)
C28 0.037(4) 0.022(3) 0.021(3) 0.001(3) 0.008(3) -0.007(3)
F28 0.060(3) 0.021(2) 0.032(2) -0.0091(17) 0.002(2) -0.006(2)
C29 0.031(4) 0.035(4) 0.018(3) 0.000(3) -0.003(3) -0.013(3)
C30 0.022(3) 0.039(4) 0.021(3) 0.012(3) -0.001(3) -0.008(3)
F30 0.030(2) 0.051(3) 0.032(2) 0.012(2) -0.0134(18) -0.008(2)
C31 0.025(3) 0.023(3) 0.020(3) 0.007(3) 0.001(3) -0.005(3)
C32 0.019(3) 0.016(3) 0.016(3) 0.001(2) 0.002(2) -0.001(2)
C33 0.023(3) 0.021(3) 0.021(3) 0.006(2) -0.008(3) -0.002(3)
C34 0.029(4) 0.016(3) 0.030(4) 0.004(3) 0.004(3) -0.002(3)
F34 0.041(2) 0.0158(19) 0.050(3) 0.0002(18) -0.012(2) 0.0010(17)
C35 0.018(3) 0.023(3) 0.027(3) 0.003(3) 0.002(3) -0.009(3)
C36 0.015(3) 0.023(3) 0.020(3) 0.004(2) 0.000(2) 0.002(2)
F36 0.025(2) 0.034(2) 0.032(2) 0.0008(18) -0.0119(17) 0.0036(17)
C37 0.019(3) 0.019(3) 0.018(3) 0.002(2) 0.003(2) 0.000(2)
C38 0.028(3) 0.014(3) 0.016(3) 0.004(2) 0.001(2) -0.005(2)
C39 0.025(3) 0.016(3) 0.025(3) 0.006(2) 0.003(3) -0.003(2)
C40 0.037(4) 0.020(3) 0.027(3) 0.001(3) 0.010(3) -0.006(3)
F40 0.041(3) 0.049(3) 0.046(3) 0.016(2) 0.023(2) 0.001(2)
C41 0.061(5) 0.035(4) 0.021(4) 0.008(3) 0.008(4) -0.001(4)
C42 0.059(6) 0.055(5) 0.030(4) 0.028(4) 0.001(4) 0.012(4)
F42 0.085(4) 0.139(6) 0.060(4) 0.072(4) 0.012(3) 0.052(4)
C43 0.036(4) 0.041(4) 0.028(4) 0.012(3) 0.004(3) 0.012(3)
C44 0.015(3) 0.018(3) 0.021(3) 0.004(2) 0.002(2) -0.003(2)
O44 0.017(2) 0.037(3) 0.031(3) 0.013(2) -0.0055(19) 0.002(2)
C45 0.023(3) 0.021(3) 0.016(3) 0.001(2) 0.000(2) 0.002(2)
O45 0.020(2) 0.043(3) 0.032(3) 0.006(2) 0.014(2) 0.004(2)
C46 0.021(3) 0.018(3) 0.026(3) 0.007(3) 0.001(3) -0.002(2)
O46 0.057(3) 0.015(2) 0.037(3) 0.006(2) -0.001(3) 0.000(2)

loop_
_atom_type_symbol
_atom_type_description
_atom_type_scat_dispersion_real
_atom_type_scat_dispersion_imag
_atom_type_scat_source
C C 0.0033 0.0016 'International Tables Vol C Tables 4.2.6.8 and 6.1.1.4'
H H 0.0000 0.0000 'International Tables Vol C Tables 4.2.6.8 and 6.1.1.4'
F F 0.0171 0.0103 'International Tables Vol C Tables 4.2.6.8 and 6.1.1.4'
N N 0.0061 0.0033 'International Tables Vol C Tables 4.2.6.8 and 6.1.1.4'
O O 0.0106 0.0060 'International Tables Vol C Tables 4.2.6.8 and 6.1.1.4'
P P 0.1023 0.0942 'International Tables Vol C Tables 4.2.6.8 and 6.1.1.4'
W W -0.8490 6.8722 'International Tables Vol C Tables 4.2.6.8 and 6.1.1.4'

loop_
_geom_angle_atom_site_label_1
_geom_angle_atom_site_label_2
_geom_angle_atom_site_label_3
_geom_angle
C44 W1 C45 84.6(2)
C44 W1 C46 88.6(2)
C45 W1 C46 84.4(3)
C44 W1 P3 173.89(17)
C45 W1 P3 97.30(18)
C46 W1 P3 85.80(18)
C44 W1 P5 89.26(18)
C45 W1 P5 172.27(18)
C46 W1 P5 100.11(19)
P3 W1 P5 89.32(5)
C44 W1 P7 101.95(17)
C45 W1 P7 95.14(18)
C46 W1 P7 169.36(19)
P3 W1 P7 83.71(5)
P5 W1 P7 81.57(5)
C2 N1 C4 116.3(5)
C2 N1 C6 116.8(5)
C4 N1 C6 116.8(5)
N1 C2 P3 116.5(4)
C14 P3 C8 102.3(3)
C14 P3 C2 102.9(3)
C8 P3 C2 100.6(3)
C14 P3 W1 113.5(2)
C8 P3 W1 122.6(2)
C2 P3 W1 112.47(19)
N1 C4 P5 116.5(4)
C20 P5 C26 98.4(3)
C20 P5 C4 101.6(3)
C26 P5 C4 103.4(3)
C20 P5 W1 124.9(2)
C26 P5 W1 113.81(19)
C4 P5 W1 112.0(2)
N1 C6 P7 117.1(4)
C38 P7 C32 98.2(3)
C38 P7 C6 105.5(3)
C32 P7 C6 100.9(3)
C38 P7 W1 115.66(19)
C32 P7 W1 122.7(2)
C6 P7 W1 111.6(2)
C9 C8 C13 120.9(6)
C9 C8 P3 120.4(5)
C13 C8 P3 118.7(5)
C8 C9 C10 118.1(6)
F10 C10 C11 119.8(6)
F10 C10 C9 117.8(6)
C11 C10 C9 122.4(6)
C12 C11 C10 117.7(6)
F12 C12 C11 118.8(6)
F12 C12 C13 118.7(7)
C11 C12 C13 122.5(6)
C12 C13 C8 118.4(6)
C19 C14 C15 119.5(6)
C19 C14 P3 119.5(5)
C15 C14 P3 120.8(5)
C16 C15 C14 118.7(6)
F16 C16 C17 118.6(7)
F16 C16 C15 118.8(7)
C17 C16 C15 122.6(7)
C18 C17 C16 116.6(7)
F18 C18 C19 118.5(7)
F18 C18 C17 118.1(7)
C19 C18 C17 123.4(7)
C18 C19 C14 119.1(6)
C21 C20 C25 119.4(6)
C21 C20 P5 120.1(5)
C25 C20 P5 120.5(5)
C22 C21 C20 119.5(7)
F22 C22 C21 119.9(8)
F22 C22 C23 117.4(7)
C21 C22 C23 122.7(7)
C24 C23 C22 116.4(7)
F24 C24 C23 118.4(7)
F24 C24 C25 117.9(7)
C23 C24 C25 123.7(7)
C24 C25 C20 118.3(7)
C27 C26 C31 119.0(6)
C27 C26 P5 124.1(5)
C31 C26 P5 116.8(5)
C28 C27 C26 118.6(6)
C29 C28 F28 118.4(6)
C29 C28 C27 124.4(6)
F28 C28 C27 117.2(6)
C28 C29 C30 115.6(6)
F30 C30 C31 118.1(6)
F30 C30 C29 118.0(6)
C31 C30 C29 123.9(6)
C30 C31 C26 118.5(6)
C33 C32 C37 119.7(5)
C33 C32 P7 120.6(5)
C37 C32 P7 119.7(4)
C34 C33 C32 119.9(6)
F34 C34 C33 119.3(6)
F34 C34 C35 118.3(6)
C33 C34 C35 122.4(6)
C36 C35 C34 116.6(6)
F36 C36 C35 117.6(5)
F36 C36 C37 118.3(5)
C35 C36 C37 124.1(6)
C36 C37 C32 117.3(6)
C43 C38 C39 118.8(6)
C43 C38 P7 125.8(5)
C39 C38 P7 115.4(5)
C40 C39 C38 119.5(6)
F40 C40 C39 118.6(6)
F40 C40 C41 118.3(6)
C39 C40 C41 123.2(7)
C42 C41 C40 116.2(7)
F42 C42 C41 119.1(7)
F42 C42 C43 117.5(8)
C41 C42 C43 123.5(7)
C38 C43 C42 118.9(7)
O44 C44 W1 176.5(5)
O45 C45 W1 176.0(6)
O46 C46 W1 174.7(6)

loop_
_geom_bond_atom_site_label_1
_geom_bond_atom_site_label_2
_geom_bond_distance
W1 C44 1.972(6)
W1 C45 1.980(6)
W1 C46 1.987(6)
W1 P3 2.5036(15)
W1 P5 2.5054(15)
W1 P7 2.5072(15)
N1 C2 1.446(7)
N1 C4 1.450(8)
N1 C6 1.451(8)
C2 P3 1.886(6)
P3 C14 1.830(6)
P3 C8 1.839(6)
C4 P5 1.863(6)
P5 C20 1.838(6)
P5 C26 1.842(6)
C6 P7 1.896(6)
P7 C38 1.842(6)
P7 C32 1.853(6)
C8 C9 1.376(9)
C8 C13 1.394(9)
C9 C10 1.402(9)
C10 F10 1.342(8)
C10 C11 1.371(10)
C11 C12 1.369(11)
C12 F12 1.346(8)
C12 C13 1.387(9)
C14 C19 1.386(9)
C14 C15 1.395(8)
C15 C16 1.388(9)
C16 F16 1.340(8)
C16 C17 1.376(11)
C17 C18 1.372(11)
C18 F18 1.347(9)
C18 C19 1.369(10)
C20 C21 1.379(9)
C20 C25 1.392(9)
C21 C22 1.367(11)
C22 F22 1.350(9)
C22 C23 1.379(12)
C23 C24 1.359(11)
C24 F24 1.353(8)
C24 C25 1.376(9)
C26 C27 1.397(9)
C26 C31 1.406(9)
C27 C28 1.380(9)
C28 C29 1.356(10)
C28 F28 1.363(8)
C29 C30 1.386(10)
C30 F30 1.365(8)
C30 C31 1.372(9)
C32 C33 1.387(8)
C32 C37 1.401(8)
C33 C34 1.360(9)
C34 F34 1.346(7)
C34 C35 1.381(9)
C35 C36 1.368(9)
C36 F36 1.356(7)
C36 C37 1.379(8)
C38 C43 1.376(9)
C38 C39 1.396(9)
C39 C40 1.367(9)
C40 F40 1.355(8)
C40 C41 1.375(11)
C41 C42 1.354(12)
C42 F42 1.343(9)
C42 C43 1.395(10)
C44 O44 1.175(7)
C45 O45 1.149(7)
C46 O46 1.148(7)
